data_1512407
loop_
_publ_author_name
'Himanshu Sekhar Jena'
'Vadivelu Manivannan'

_publ_section_title
;
 Diastereoselectivity in dinuclear complexes of chiral tridentate ligands
;
_journal_name_full
;
Inorganica Chimica Acta
;
_journal_page_first 154
_journal_page_last 162
_journal_paper_doi 10.1016/j.ica.2012.04.017
_journal_volume 390
_journal_year 2012
_chemical_formula_moiety 'C43 H37 N7 Ni2 O5, C H4 O '
_chemical_formula_sum 'C44 H41 N7 Ni2 O6'
_chemical_formula_weight 881.22
_chemical_name_systematic
; 
 ? 
;
_space_group_IT_number 14
_symmetry_cell_setting monoclinic
_symmetry_space_group_name_Hall '-P 2yn'
_symmetry_space_group_name_H-M 'P 1 21/n 1'
_atom_sites_solution_hydrogens geom
_atom_sites_solution_primary direct
_atom_sites_solution_secondary difmap
_audit_creation_method SHELXL-97
_cell_angle_alpha 90.00
_cell_angle_beta 114.261(3)
_cell_angle_gamma 90.00
_cell_formula_units_Z 4
_cell_length_a 15.7499(12)
_cell_length_b 17.4273(13)
_cell_length_c 16.2398(12)
_cell_measurement_reflns_used 7947
_cell_measurement_temperature 296(2)
_cell_measurement_theta_max 26.53
_cell_measurement_theta_min 2.62
_cell_volume 4063.8(5)
_computing_structure_refinement 'SHELXL-97 (Sheldrick, 1997)'
_computing_structure_solution 'SHELXS-97 (Sheldrick, 1990)'
_diffrn_ambient_temperature 296(2)
_diffrn_measured_fraction_theta_full 1.00
_diffrn_measured_fraction_theta_max 1.00
_diffrn_radiation_monochromator graphite
_diffrn_radiation_source 'fine-focus sealed tube'
_diffrn_radiation_type MoK\a
_diffrn_radiation_wavelength 0.71073
_diffrn_reflns_av_R_equivalents 0.0814
_diffrn_reflns_av_sigmaI/netI 0.0539
_diffrn_reflns_limit_h_max 20
_diffrn_reflns_limit_h_min -20
_diffrn_reflns_limit_k_max 21
_diffrn_reflns_limit_k_min -22
_diffrn_reflns_limit_l_max 20
_diffrn_reflns_limit_l_min -20
_diffrn_reflns_number 54148
_diffrn_reflns_theta_full 27.89
_diffrn_reflns_theta_max 27.89
_diffrn_reflns_theta_min 1.52
_exptl_absorpt_coefficient_mu 0.985
_exptl_absorpt_correction_T_max 0.790
_exptl_absorpt_correction_T_min 0.650
_exptl_absorpt_correction_type multi-scan
_exptl_absorpt_process_details multi-scan
_exptl_crystal_colour Green
_exptl_crystal_density_diffrn 1.440
_exptl_crystal_density_method 'not measured'
_exptl_crystal_description Rod
_exptl_crystal_F_000 1832
_exptl_crystal_size_max 0.45
_exptl_crystal_size_mid 0.38
_exptl_crystal_size_min 0.24
_refine_diff_density_max 1.136
_refine_diff_density_min -0.707
_refine_diff_density_rms 0.080
_refine_ls_extinction_method none
_refine_ls_goodness_of_fit_ref 1.002
_refine_ls_hydrogen_treatment mixed
_refine_ls_matrix_type full
_refine_ls_number_parameters 540
_refine_ls_number_reflns 9735
_refine_ls_number_restraints 0
_refine_ls_restrained_S_all 1.002
_refine_ls_R_factor_all 0.0778
_refine_ls_R_factor_gt 0.0452
_refine_ls_shift/su_max 0.001
_refine_ls_shift/su_mean 0.000
_refine_ls_structure_factor_coef Fsqd
_refine_ls_weighting_details 'calc w=1/[\s^2^(Fo^2^)+(0.0770P)^2^+1.2000P] where P=(Fo^2^+2Fc^2^)/3'
_refine_ls_weighting_scheme calc
_refine_ls_wR_factor_gt 0.1148
_refine_ls_wR_factor_ref 0.1384
_reflns_number_gt 7578
_reflns_number_total 9735
_reflns_threshold_expression >2sigma(I)
_cod_data_source_file ICA-2012-390-154-162-5.cif
_cod_data_source_block Compound_5
_cod_depositor_comments
;
The following automatic conversions were performed:

'_symmetry_cell_setting' value 'Monoclinic' changed to 'monoclinic'
according to the built-in table from CIF Core dictionary named
'cif_core.dic' version 2.4.1 from 2010-06-29.

Automatic conversion script
Id: cif_fix_values 1891 2012-01-12 08:04:46Z andrius 
;
_cod_original_sg_symbol_H-M 'P 21/n '
_cod_database_code 1512407

loop_
_symmetry_equiv_pos_as_xyz
'x, y, z'
'-x+1/2, y+1/2, -z+1/2'
'-x, -y, -z'
'x-1/2, -y-1/2, z-1/2'

loop_
_atom_site_label
_atom_site_type_symbol
_atom_site_fract_x
_atom_site_fract_y
_atom_site_fract_z
_atom_site_U_iso_or_equiv
_atom_site_adp_type
_atom_site_occupancy
_atom_site_symmetry_multiplicity
_atom_site_calc_flag
_atom_site_refinement_flags
Ni1 Ni 0.14357(3) 0.236306(19) 0.09075(2) 0.03236(12) Uani 1 1 d .
Ni2 Ni 0.25273(3) 0.257249(19) -0.02297(2) 0.03451(12) Uani 1 1 d .
C5 C 0.0842(2) 0.34729(15) 0.18849(19) 0.0382(6) Uani 1 1 d .
C2 C -0.1011(2) 0.35715(19) 0.0783(2) 0.0511(8) Uani 1 1 d .
H2 H -0.1640 0.3592 0.0400 0.061 Uiso 1 1 calc R
C1 C -0.0435(2) 0.30506(17) 0.0636(2) 0.0428(7) Uani 1 1 d .
H1 H -0.0686 0.2716 0.0150 0.051 Uiso 1 1 calc R
C6 C 0.1885(2) 0.34285(15) 0.24559(18) 0.0368(6) Uani 1 1 d .
H6 H 0.2159 0.3901 0.2345 0.044 Uiso 1 1 calc R
C4 C 0.0294(2) 0.40073(18) 0.2072(2) 0.0511(8) Uani 1 1 d .
H4 H 0.0552 0.4325 0.2574 0.061 Uiso 1 1 calc R
C3 C -0.0637(3) 0.40632(19) 0.1507(2) 0.0581(9) Uani 1 1 d .
H3 H -0.1010 0.4429 0.1614 0.070 Uiso 1 1 calc R
N1 N 0.04795(17) 0.30065(12) 0.11704(15) 0.0361(5) Uani 1 1 d .
N2 N 0.22754(17) 0.27846(12) 0.21301(15) 0.0356(5) Uani 1 1 d .
O3 O 0.11067(17) 0.14089(12) 0.15508(15) 0.0498(6) Uani 1 1 d .
N3 N 0.34982(17) 0.18987(13) -0.04369(15) 0.0389(6) Uani 1 1 d .
N4 N 0.37038(16) 0.30814(12) 0.06455(15) 0.0346(5) Uani 1 1 d .
N5 N 0.24236(19) 0.33277(15) -0.12656(17) 0.0505(7) Uani 1 1 d .
O2 O 0.17423(13) 0.32532(10) 0.01786(12) 0.0346(4) Uani 1 1 d .
O1 O 0.24989(13) 0.17922(10) 0.08201(12) 0.0341(4) Uani 1 1 d .
O5 O 0.05486(13) 0.19156(11) -0.02829(12) 0.0399(5) Uani 1 1 d .
O4 O 0.14410(14) 0.19498(11) -0.10647(12) 0.0426(5) Uani 1 1 d .
C7 C 0.2106(2) 0.34088(17) 0.34570(19) 0.0416(7) Uani 1 1 d .
C8 C 0.1897(2) 0.27660(19) 0.3844(2) 0.0529(8) Uani 1 1 d .
H8 H 0.1636 0.2336 0.3492 0.064 Uiso 1 1 calc R
C9 C 0.2076(3) 0.2766(3) 0.4751(3) 0.0727(12) Uani 1 1 d .
H9 H 0.1925 0.2337 0.5004 0.087 Uiso 1 1 calc R
C10 C 0.2471(3) 0.3384(3) 0.5276(3) 0.0850(14) Uani 1 1 d .
H10 H 0.2596 0.3373 0.5887 0.102 Uiso 1 1 calc R
C12 C 0.2502(3) 0.4039(2) 0.3994(2) 0.0685(10) Uani 1 1 d .
H12 H 0.2646 0.4473 0.3744 0.082 Uiso 1 1 calc R
C19 C 0.32677(19) 0.15929(14) 0.15183(18) 0.0331(6) Uani 1 1 d .
C13 C 0.3086(2) 0.25303(15) 0.26294(19) 0.0351(6) Uani 1 1 d .
H13 H 0.3382 0.2745 0.3202 0.042 Uiso 1 1 calc R
C18 C 0.3837(2) 0.10160(15) 0.1401(2) 0.0401(7) Uani 1 1 d .
H18 H 0.3632 0.0756 0.0853 0.048 Uiso 1 1 calc R
C14 C 0.35853(19) 0.19370(15) 0.23845(18) 0.0340(6) Uani 1 1 d .
C16 C 0.5008(2) 0.11844(18) 0.2910(2) 0.0479(8) Uani 1 1 d .
H16 H 0.5588 0.1062 0.3360 0.057 Uiso 1 1 calc R
C15 C 0.4452(2) 0.17202(17) 0.3058(2) 0.0428(7) Uani 1 1 d .
H15 H 0.4655 0.1950 0.3624 0.051 Uiso 1 1 calc R
C17 C 0.4687(2) 0.08278(16) 0.2073(2) 0.0460(7) Uani 1 1 d .
H17 H 0.5052 0.0456 0.1965 0.055 Uiso 1 1 calc R
C24 C 0.4387(2) 0.20421(16) 0.0105(2) 0.0402(7) Uani 1 1 d .
C20 C 0.3298(2) 0.13066(18) -0.1016(2) 0.0523(8) Uani 1 1 d .
H20 H 0.2678 0.1209 -0.1390 0.063 Uiso 1 1 calc R
C23 C 0.5100(2) 0.15990(19) 0.0075(2) 0.0568(9) Uani 1 1 d .
H23 H 0.5716 0.1706 0.0456 0.068 Uiso 1 1 calc R
C21 C 0.3969(3) 0.0842(2) -0.1076(3) 0.0639(10) Uani 1 1 d .
H21 H 0.3809 0.0432 -0.1479 0.077 Uiso 1 1 calc R
C22 C 0.4889(3) 0.0995(2) -0.0526(3) 0.0700(11) Uani 1 1 d .
H22 H 0.5361 0.0695 -0.0560 0.084 Uiso 1 1 calc R
C25 C 0.4588(2) 0.26991(15) 0.0784(2) 0.0377(6) Uani 1 1 d .
H25 H 0.4837 0.2471 0.1389 0.045 Uiso 1 1 calc R
C27 C 0.6197(2) 0.3289(2) 0.1440(2) 0.0535(8) Uani 1 1 d .
H27 H 0.6348 0.2985 0.1951 0.064 Uiso 1 1 calc R
C26 C 0.5325(2) 0.32381(16) 0.07411(19) 0.0378(6) Uani 1 1 d .
C31 C 0.5114(2) 0.37111(19) -0.0006(2) 0.0548(8) Uani 1 1 d .
H31 H 0.4524 0.3690 -0.0476 0.066 Uiso 1 1 calc R
C29 C 0.6631(3) 0.4254(2) 0.0634(3) 0.0647(10) Uani 1 1 d .
H29 H 0.7069 0.4595 0.0600 0.078 Uiso 1 1 calc R
C28 C 0.6854(3) 0.3798(2) 0.1380(3) 0.0682(11) Uani 1 1 d .
H28 H 0.7445 0.3827 0.1848 0.082 Uiso 1 1 calc R
C30 C 0.5767(3) 0.4212(2) -0.0060(3) 0.0639(10) Uani 1 1 d .
H30 H 0.5620 0.4520 -0.0567 0.077 Uiso 1 1 calc R
C32 C 0.3732(2) 0.37343(15) 0.10199(18) 0.0357(6) Uani 1 1 d .
H32 H 0.4319 0.3940 0.1353 0.043 Uiso 1 1 calc R
C38 C 0.1998(2) 0.39427(14) 0.05390(17) 0.0338(6) Uani 1 1 d .
C33 C 0.2942(2) 0.41826(14) 0.09760(17) 0.0345(6) Uani 1 1 d .
C34 C 0.3140(2) 0.48987(16) 0.14184(19) 0.0446(7) Uani 1 1 d .
H34 H 0.3758 0.5052 0.1714 0.053 Uiso 1 1 calc R
C37 C 0.1312(2) 0.44696(16) 0.0511(2) 0.0421(7) Uani 1 1 d .
H37 H 0.0689 0.4346 0.0183 0.050 Uiso 1 1 calc R
C36 C 0.1535(2) 0.51637(17) 0.0955(2) 0.0480(8) Uani 1 1 d .
H36 H 0.1062 0.5492 0.0935 0.058 Uiso 1 1 calc R
C35 C 0.2455(2) 0.53773(17) 0.1429(2) 0.0511(8) Uani 1 1 d .
H35 H 0.2605 0.5837 0.1748 0.061 Uiso 1 1 calc R
C40 C 0.2418(2) 0.37729(19) -0.1784(2) 0.0503(8) Uani 1 1 d .
C42 C 0.0752(2) 0.17273(16) -0.09315(18) 0.0391(7) Uani 1 1 d .
C43 C 0.0088(3) 0.1190(2) -0.1622(2) 0.0653(10) Uani 1 1 d .
H43A H -0.0261 0.1468 -0.2168 0.098 Uiso 1 1 calc R
H43B H -0.0332 0.0974 -0.1392 0.098 Uiso 1 1 calc R
H43C H 0.0432 0.0787 -0.1747 0.098 Uiso 1 1 calc R
N6 N 0.2333(3) 0.4292(2) -0.2394(2) 0.0875(11) Uani 1 1 d .
C39 C 0.0908(4) 0.0681(2) 0.1126(3) 0.0928(15) Uani 1 1 d .
H39A H 0.0254 0.0647 0.0745 0.139 Uiso 1 1 calc R
H39B H 0.1076 0.0286 0.1577 0.139 Uiso 1 1 calc R
H39C H 0.1257 0.0617 0.0766 0.139 Uiso 1 1 calc R
C11 C 0.2687(3) 0.4025(3) 0.4914(3) 0.0925(15) Uani 1 1 d .
H11 H 0.2954 0.4449 0.5276 0.111 Uiso 1 1 calc R
C41 C 0.3080(4) 0.4483(2) -0.2509(3) 0.0802(13) Uani 1 1 d .
N7 N 0.3683(4) 0.4687(2) -0.2670(3) 0.1250(19) Uani 1 1 d .
O6 O 0.9901(3) 0.1514(2) 0.2382(3) 0.1153(12) Uani 1 1 d .
H6A H 0.9572 0.1130 0.2267 0.173 Uiso 1 1 calc R
C44 C 0.9473(3) 0.2105(3) 0.2643(3) 0.0926(15) Uani 1 1 d .
H44A H 0.9319 0.1931 0.3126 0.139 Uiso 1 1 calc R
H44B H 0.8915 0.2256 0.2139 0.139 Uiso 1 1 calc R
H44C H 0.9889 0.2534 0.2845 0.139 Uiso 1 1 calc R
H3A H 0.073(3) 0.145(2) 0.176(3) 0.076(14) Uiso 1 1 d .

loop_
_atom_site_aniso_label
_atom_site_aniso_U_11
_atom_site_aniso_U_22
_atom_site_aniso_U_33
_atom_site_aniso_U_23
_atom_site_aniso_U_13
_atom_site_aniso_U_12
Ni1 0.0302(2) 0.0380(2) 0.0309(2) -0.00229(13) 0.01465(18) -0.00186(14)
Ni2 0.0332(2) 0.0416(2) 0.0324(2) -0.00299(14) 0.01724(19) -0.00185(15)
C5 0.0385(18) 0.0406(15) 0.0393(16) 0.0006(12) 0.0197(15) -0.0004(13)
C2 0.0341(19) 0.062(2) 0.059(2) 0.0042(16) 0.0199(17) 0.0033(15)
C1 0.0325(18) 0.0524(17) 0.0438(17) 0.0003(13) 0.0159(15) -0.0016(14)
C6 0.0390(18) 0.0351(14) 0.0395(15) -0.0035(11) 0.0193(14) -0.0042(12)
C4 0.051(2) 0.0507(18) 0.054(2) -0.0103(14) 0.0233(19) 0.0064(15)
C3 0.049(2) 0.058(2) 0.075(2) -0.0012(17) 0.033(2) 0.0131(17)
N1 0.0346(15) 0.0398(12) 0.0363(13) 0.0010(10) 0.0171(12) -0.0003(10)
N2 0.0381(15) 0.0397(12) 0.0330(12) -0.0038(9) 0.0188(12) -0.0019(11)
O3 0.0561(16) 0.0474(12) 0.0549(14) 0.0031(10) 0.0321(13) -0.0046(11)
N3 0.0399(16) 0.0447(13) 0.0385(13) -0.0025(10) 0.0225(13) -0.0001(11)
N4 0.0319(13) 0.0411(12) 0.0378(13) 0.0011(10) 0.0214(11) -0.0006(10)
N5 0.0452(17) 0.0632(17) 0.0472(15) 0.0131(13) 0.0231(14) 0.0051(13)
O2 0.0352(11) 0.0353(9) 0.0378(10) -0.0027(8) 0.0197(9) -0.0029(8)
O1 0.0322(11) 0.0385(10) 0.0338(10) -0.0009(8) 0.0160(10) 0.0006(8)
O5 0.0345(12) 0.0471(11) 0.0365(10) -0.0050(8) 0.0131(10) -0.0048(9)
O4 0.0388(12) 0.0523(12) 0.0379(11) -0.0085(9) 0.0171(10) -0.0040(10)
C7 0.0368(18) 0.0532(17) 0.0361(15) -0.0064(13) 0.0164(15) 0.0030(14)
C8 0.057(2) 0.0604(19) 0.0498(19) 0.0093(15) 0.0308(19) 0.0086(17)
C9 0.072(3) 0.101(3) 0.059(2) 0.024(2) 0.042(2) 0.025(2)
C10 0.069(3) 0.145(4) 0.042(2) -0.001(3) 0.023(2) 0.018(3)
C12 0.074(3) 0.078(3) 0.054(2) -0.0235(18) 0.027(2) -0.017(2)
C19 0.0297(16) 0.0340(13) 0.0376(15) 0.0043(11) 0.0158(14) -0.0024(11)
C13 0.0325(17) 0.0430(15) 0.0274(14) -0.0038(11) 0.0100(14) -0.0065(12)
C18 0.0449(19) 0.0368(14) 0.0444(16) 0.0000(12) 0.0242(16) 0.0006(13)
C14 0.0290(16) 0.0375(14) 0.0348(15) 0.0011(11) 0.0125(14) -0.0038(11)
C16 0.0338(18) 0.0515(18) 0.055(2) 0.0089(14) 0.0151(16) 0.0035(14)
C15 0.0355(18) 0.0509(17) 0.0397(17) -0.0005(13) 0.0129(15) -0.0060(13)
C17 0.044(2) 0.0412(16) 0.059(2) 0.0122(14) 0.0278(17) 0.0104(14)
C24 0.0410(19) 0.0419(15) 0.0478(17) 0.0003(13) 0.0283(16) -0.0042(13)
C20 0.053(2) 0.0564(19) 0.0496(19) -0.0144(15) 0.0235(18) -0.0026(16)
C23 0.039(2) 0.058(2) 0.079(2) -0.0057(17) 0.0302(19) 0.0003(15)
C21 0.064(3) 0.063(2) 0.072(2) -0.0229(18) 0.035(2) 0.0033(19)
C22 0.067(3) 0.060(2) 0.098(3) -0.017(2) 0.048(3) 0.0095(19)
C25 0.0342(17) 0.0443(15) 0.0399(16) 0.0014(12) 0.0205(14) 0.0008(12)
C27 0.046(2) 0.071(2) 0.0475(19) -0.0049(16) 0.0230(18) -0.0082(17)
C26 0.0337(17) 0.0430(15) 0.0429(16) -0.0039(12) 0.0218(15) -0.0035(12)
C31 0.044(2) 0.070(2) 0.056(2) 0.0068(16) 0.0252(18) -0.0057(17)
C29 0.064(3) 0.060(2) 0.091(3) -0.015(2) 0.053(3) -0.0217(19)
C28 0.041(2) 0.093(3) 0.073(3) -0.031(2) 0.026(2) -0.023(2)
C30 0.063(3) 0.064(2) 0.080(3) 0.0134(19) 0.046(2) -0.0023(19)
C32 0.0298(16) 0.0456(16) 0.0328(15) -0.0005(11) 0.0139(13) -0.0074(12)
C38 0.0380(17) 0.0358(14) 0.0323(14) 0.0039(11) 0.0191(14) 0.0014(12)
C33 0.0374(17) 0.0364(14) 0.0348(15) 0.0015(11) 0.0201(14) -0.0031(12)
C34 0.047(2) 0.0453(16) 0.0437(17) -0.0060(13) 0.0210(16) -0.0086(14)
C37 0.0358(17) 0.0447(16) 0.0453(17) 0.0045(13) 0.0162(15) 0.0023(13)
C36 0.052(2) 0.0376(15) 0.058(2) 0.0023(13) 0.0261(18) 0.0072(14)
C35 0.062(2) 0.0373(16) 0.0564(19) -0.0084(14) 0.0270(19) -0.0007(15)
C40 0.046(2) 0.061(2) 0.0469(18) 0.0065(15) 0.0216(17) 0.0086(16)
C42 0.0379(18) 0.0395(15) 0.0332(15) -0.0001(11) 0.0078(14) 0.0017(13)
C43 0.063(3) 0.070(2) 0.058(2) -0.0281(18) 0.020(2) -0.0189(19)
N6 0.090(3) 0.088(2) 0.086(2) 0.048(2) 0.038(2) 0.011(2)
C39 0.157(5) 0.045(2) 0.085(3) 0.0012(19) 0.057(3) -0.017(2)
C11 0.080(3) 0.134(4) 0.059(3) -0.047(3) 0.025(3) -0.016(3)
C41 0.133(4) 0.051(2) 0.087(3) 0.0174(19) 0.076(3) 0.011(2)
N7 0.204(5) 0.069(2) 0.189(5) 0.017(3) 0.168(4) 0.006(3)
O6 0.114(3) 0.119(3) 0.160(3) 0.003(3) 0.104(3) -0.008(2)
C44 0.094(4) 0.107(4) 0.088(3) 0.010(3) 0.048(3) -0.020(3)

loop_
_atom_type_symbol
_atom_type_description
_atom_type_scat_dispersion_real
_atom_type_scat_dispersion_imag
_atom_type_scat_source
C C 0.0033 0.0016 'International Tables Vol C Tables 4.2.6.8 and 6.1.1.4'
H H 0.0000 0.0000 'International Tables Vol C Tables 4.2.6.8 and 6.1.1.4'
N N 0.0061 0.0033 'International Tables Vol C Tables 4.2.6.8 and 6.1.1.4'
O O 0.0106 0.0060 'International Tables Vol C Tables 4.2.6.8 and 6.1.1.4'
Ni Ni 0.3393 1.1124 'International Tables Vol C Tables 4.2.6.8 and 6.1.1.4'

loop_
_geom_angle_atom_site_label_1
_geom_angle_atom_site_label_2
_geom_angle_atom_site_label_3
_geom_angle
O1 Ni1 N2 91.23(8)
O1 Ni1 O5 90.58(8)
N2 Ni1 O5 176.70(8)
O1 Ni1 N1 171.86(8)
N2 Ni1 N1 80.63(9)
O5 Ni1 N1 97.56(9)
O1 Ni1 O2 86.28(7)
N2 Ni1 O2 94.32(8)
O5 Ni1 O2 88.55(7)
N1 Ni1 O2 94.07(8)
O1 Ni1 O3 91.49(8)
N2 Ni1 O3 89.70(9)
O5 Ni1 O3 87.49(8)
N1 Ni1 O3 88.71(9)
O2 Ni1 O3 175.44(8)
O4 Ni2 O2 94.17(8)
O4 Ni2 N4 173.26(8)
O2 Ni2 N4 91.11(8)
O4 Ni2 N3 93.74(9)
O2 Ni2 N3 170.60(8)
N4 Ni2 N3 80.64(9)
O4 Ni2 N5 91.93(10)
O2 Ni2 N5 92.22(9)
N4 Ni2 N5 92.04(10)
N3 Ni2 N5 92.59(10)
O4 Ni2 O1 84.62(7)
O2 Ni2 O1 84.14(7)
N4 Ni2 O1 91.78(8)
N3 Ni2 O1 91.55(8)
N5 Ni2 O1 174.77(9)
N1 C5 C4 121.0(3)
N1 C5 C6 117.9(2)
C4 C5 C6 121.0(3)
C1 C2 C3 118.6(3)
N1 C1 C2 122.4(3)
N2 C6 C7 114.9(2)
N2 C6 C5 108.9(2)
C7 C6 C5 111.7(2)
C3 C4 C5 119.4(3)
C4 C3 C2 119.3(3)
C5 N1 C1 119.2(2)
C5 N1 Ni1 115.02(19)
C1 N1 Ni1 125.36(19)
C13 N2 C6 119.4(2)
C13 N2 Ni1 125.31(19)
C6 N2 Ni1 115.32(18)
C39 O3 Ni1 120.5(2)
C24 N3 C20 119.1(3)
C24 N3 Ni2 115.65(18)
C20 N3 Ni2 125.1(2)
C32 N4 C25 118.8(2)
C32 N4 Ni2 124.51(19)
C25 N4 Ni2 116.40(17)
C40 N5 Ni2 174.9(3)
C38 O2 Ni2 124.34(17)
C38 O2 Ni1 120.91(15)
Ni2 O2 Ni1 93.68(7)
C19 O1 Ni1 124.63(16)
C19 O1 Ni2 121.71(15)
Ni1 O1 Ni2 91.82(7)
C42 O5 Ni1 125.87(19)
C42 O4 Ni2 127.50(17)
C12 C7 C8 119.0(3)
C12 C7 C6 120.3(3)
C8 C7 C6 120.7(3)
C9 C8 C7 120.0(4)
C10 C9 C8 120.7(4)
C9 C10 C11 120.6(4)
C7 C12 C11 120.2(4)
O1 C19 C18 118.7(2)
O1 C19 C14 124.5(2)
C18 C19 C14 116.8(3)
N2 C13 C14 125.9(3)
C17 C18 C19 121.9(3)
C15 C14 C19 119.5(3)
C15 C14 C13 116.2(2)
C19 C14 C13 124.3(3)
C15 C16 C17 118.4(3)
C16 C15 C14 122.3(3)
C18 C17 C16 121.0(3)
N3 C24 C23 121.3(3)
N3 C24 C25 117.7(3)
C23 C24 C25 120.9(3)
N3 C20 C21 122.7(3)
C22 C23 C24 119.2(3)
C20 C21 C22 118.4(3)
C23 C22 C21 119.3(3)
N4 C25 C26 113.9(2)
N4 C25 C24 109.0(2)
C26 C25 C24 111.5(2)
C26 C27 C28 119.9(3)
C27 C26 C31 118.7(3)
C27 C26 C25 121.6(3)
C31 C26 C25 119.6(3)
C30 C31 C26 120.9(3)
C30 C29 C28 120.4(3)
C29 C28 C27 120.2(4)
C29 C30 C31 119.8(3)
N4 C32 C33 126.5(3)
O2 C38 C37 119.3(3)
O2 C38 C33 123.6(2)
C37 C38 C33 117.2(2)
C34 C33 C38 118.8(3)
C34 C33 C32 116.5(3)
C38 C33 C32 124.6(2)
C35 C34 C33 122.3(3)
C36 C37 C38 122.0(3)
C37 C36 C35 120.7(3)
C34 C35 C36 118.7(3)
N5 C40 N6 174.9(4)
O4 C42 O5 126.7(3)
O4 C42 C43 116.7(3)
O5 C42 C43 116.5(3)
C40 N6 C41 117.8(4)
C10 C11 C12 119.5(4)
N7 C41 N6 174.1(5)

loop_
_geom_bond_atom_site_label_1
_geom_bond_atom_site_label_2
_geom_bond_distance
Ni1 O1 2.0023(18)
Ni1 N2 2.018(2)
Ni1 O5 2.0194(19)
Ni1 N1 2.058(2)
Ni1 O2 2.1238(17)
Ni1 O3 2.138(2)
Ni2 O4 2.009(2)
Ni2 O2 2.0123(17)
Ni2 N4 2.019(2)
Ni2 N3 2.062(2)
Ni2 N5 2.089(2)
Ni2 O1 2.1955(17)
C5 N1 1.338(3)
C5 C4 1.386(4)
C5 C6 1.520(4)
C2 C1 1.371(4)
C2 C3 1.377(5)
C1 N1 1.343(4)
C6 N2 1.478(3)
C6 C7 1.517(4)
C4 C3 1.376(5)
N2 C13 1.278(4)
O3 C39 1.417(4)
N3 C24 1.336(4)
N3 C20 1.343(4)
N4 C32 1.282(3)
N4 C25 1.476(4)
N5 C40 1.143(4)
O2 C38 1.325(3)
O1 C19 1.321(3)
O5 C42 1.263(3)
O4 C42 1.253(3)
C7 C12 1.382(4)
C7 C8 1.388(4)
C8 C9 1.381(5)
C9 C10 1.356(6)
C10 C11 1.369(6)
C12 C11 1.399(5)
C19 C18 1.411(4)
C19 C14 1.418(4)
C13 C14 1.450(4)
C18 C17 1.375(4)
C14 C15 1.406(4)
C16 C15 1.366(4)
C16 C17 1.388(4)
C24 C23 1.380(4)
C24 C25 1.530(4)
C20 C21 1.367(4)
C23 C22 1.380(5)
C21 C22 1.381(5)
C25 C26 1.517(4)
C27 C26 1.379(4)
C27 C28 1.396(5)
C26 C31 1.389(4)
C31 C30 1.379(4)
C29 C30 1.366(5)
C29 C28 1.368(5)
C32 C33 1.446(4)
C38 C37 1.404(4)
C38 C33 1.422(4)
C33 C34 1.410(4)
C34 C35 1.369(4)
C37 C36 1.378(4)
C36 C35 1.384(4)
C40 N6 1.307(4)
C42 C43 1.504(4)
N6 C41 1.309(5)
C41 N7 1.140(5)
O6 C44 1.388(6)
